data_2240931
loop_
_publ_author_name
'Smith, Graham'

_publ_section_title
;
 Crystal structure of poly[[di-\m~2~-aqua-aquasodium]
 4-amino-3,5,6-trichloropyridine-2-carboxylate trihydrate], the sodium
 salt of the herbicide picloram
;
_journal_coeditor_code WM5173
_journal_issue 8
_journal_name_full 'Acta Crystallographica Section E'
_journal_page_first 931
_journal_page_last 933
_journal_paper_doi 10.1107/S2056989015012633
_journal_volume 71
_journal_year 2015
_chemical_formula_iupac '[Na (H2 O)3] (C6 H2 Cl3 N2 O2), 3H2 O'
_chemical_formula_moiety 'C6 H2 Cl3 N2 O2 +, H6 Na O3 -, 3(H2 O)'
_chemical_formula_sum 'C6 H14 Cl3 N2 Na O8'
_chemical_formula_weight 371.53
_chemical_name_common 'sodium picloramate hexahydrate'
_chemical_name_systematic
;
Poly[[di-\m~2~-aqua-aquasodium]
4-amino-3,5,6-trichloropyridine-2-carboxylate trihydrate]
;
_space_group_IT_number 2
_symmetry_cell_setting triclinic
_symmetry_space_group_name_Hall '-P 1'
_symmetry_space_group_name_H-M 'P -1'
_atom_sites_solution_hydrogens geom
_atom_sites_solution_primary direct
_atom_sites_solution_secondary difmap
_audit_creation_method SHELXL-97
_cell_angle_alpha 78.747(6)
_cell_angle_beta 79.374(6)
_cell_angle_gamma 88.864(6)
_cell_formula_units_Z 2
_cell_length_a 6.5625(5)
_cell_length_b 8.4574(6)
_cell_length_c 13.8553(10)
_cell_measurement_reflns_used 2548
_cell_measurement_temperature 200(2)
_cell_measurement_theta_max 28.8
_cell_measurement_theta_min 3.75
_cell_volume 741.17(10)
_computing_cell_refinement
;
CrysAlis PRO (Agilent, 2014)
;
_computing_data_collection
;
CrysAlis PRO (Agilent, 2014)
;
_computing_data_reduction
;
CrysAlis PRO (Agilent, 2014)
;
_computing_molecular_graphics
;
PLATON (Spek, 2009)
;
_computing_publication_material
;
PLATON (Spek, 2009)
;
_computing_structure_refinement
;
SHELXL97 (Sheldrick, 2008) within WinGX (Farrugia, 2012)
;
_computing_structure_solution
;
SIR92 (Altomare <i>et al.</i>, 1993)
;
_diffrn_ambient_temperature 200(2)
_diffrn_detector_area_resol_mean 16.077
_diffrn_measured_fraction_theta_full 0.997
_diffrn_measured_fraction_theta_max 0.997
_diffrn_measurement_device_type 'Oxford Diffraction Gemini-S CCD-detector'
_diffrn_measurement_method '\w scans'
_diffrn_radiation_monochromator graphite
_diffrn_radiation_source 'Enhance (Mo) X-ray source'
_diffrn_radiation_type MoK\a
_diffrn_radiation_wavelength 0.71073
_diffrn_reflns_av_R_equivalents 0.0246
_diffrn_reflns_av_sigmaI/netI 0.0363
_diffrn_reflns_limit_h_max 7
_diffrn_reflns_limit_h_min -8
_diffrn_reflns_limit_k_max 10
_diffrn_reflns_limit_k_min -10
_diffrn_reflns_limit_l_max 13
_diffrn_reflns_limit_l_min -17
_diffrn_reflns_number 6040
_diffrn_reflns_theta_full 26.00
_diffrn_reflns_theta_max 26.00
_diffrn_reflns_theta_min 3.25
_diffrn_standards_number 0
_exptl_absorpt_coefficient_mu 0.682
_exptl_absorpt_correction_T_max 0.980
_exptl_absorpt_correction_T_min 0.947
_exptl_absorpt_correction_type multi-scan
_exptl_absorpt_process_details
;
(<i>CrysAlis PRO</i>; Agilent, 2014)
;
_exptl_crystal_colour colourless
_exptl_crystal_density_diffrn 1.665
_exptl_crystal_density_method 'not measured'
_exptl_crystal_description block
_exptl_crystal_F_000 380
_exptl_crystal_size_max 0.35
_exptl_crystal_size_mid 0.35
_exptl_crystal_size_min 0.22
_refine_diff_density_max 0.299
_refine_diff_density_min -0.280
_refine_ls_extinction_coef 0.050(3)
_refine_ls_extinction_method
;
SHELXL97 (Sheldrick, 2008) within WinGX (Farrugia, 2012)
;
_refine_ls_goodness_of_fit_ref 1.001
_refine_ls_hydrogen_treatment constr
_refine_ls_matrix_type full
_refine_ls_number_parameters 182
_refine_ls_number_reflns 2905
_refine_ls_number_restraints 0
_refine_ls_restrained_S_all 1.001
_refine_ls_R_factor_all 0.0394
_refine_ls_R_factor_gt 0.0306
_refine_ls_shift/su_max 0.001
_refine_ls_shift/su_mean 0.000
_refine_ls_structure_factor_coef Fsqd
_refine_ls_weighting_details 'calc w=1/[\s^2^(Fo^2^)+(0.0478P)^2^+0.2264P] where P=(Fo^2^+2Fc^2^)/3'
_refine_ls_weighting_scheme calc
_refine_ls_wR_factor_gt 0.0818
_refine_ls_wR_factor_ref 0.0879
_reflns_number_gt 2487
_reflns_number_total 2905
_reflns_threshold_expression I>2\s(I)
_cod_data_source_file wm5173sup1.cf
_cod_data_source_block I
_cod_original_cell_volume 741.17(9)
_cod_database_code 2240931

loop_
_symmetry_equiv_pos_as_xyz
'x, y, z'
'-x, -y, -z'

loop_
_atom_site_aniso_label
_atom_site_aniso_U_11
_atom_site_aniso_U_22
_atom_site_aniso_U_33
_atom_site_aniso_U_12
_atom_site_aniso_U_13
_atom_site_aniso_U_23
Cl3 0.0359(3) 0.0159(2) 0.0269(3) 0.0007(2) -0.0044(2) -0.0091(2)
Cl5 0.0280(3) 0.0146(2) 0.0282(3) -0.0001(2) -0.0049(2) -0.0012(2)
Cl6 0.0412(3) 0.0196(3) 0.0309(3) 0.0023(2) -0.0063(2) -0.0131(2)
O21 0.0247(8) 0.0260(8) 0.0314(9) -0.0065(6) -0.0013(6) 0.0013(6)
O22 0.0290(8) 0.0250(8) 0.0318(9) 0.0043(6) -0.0089(7) 0.0013(6)
N1 0.0202(9) 0.0195(8) 0.0195(9) 0.0004(6) -0.0025(7) -0.0060(7)
N4 0.0263(9) 0.0197(8) 0.0178(8) 0.0009(7) -0.0031(7) -0.0042(6)
C2 0.0128(9) 0.0164(9) 0.0220(10) 0.0008(7) -0.0024(7) -0.0037(7)
C3 0.0152(9) 0.0147(9) 0.0224(10) 0.0005(7) -0.0038(7) -0.0063(7)
C4 0.0106(9) 0.0193(10) 0.0216(10) 0.0008(7) -0.0044(7) -0.0053(8)
C5 0.0141(9) 0.0144(9) 0.0228(10) 0.0002(7) -0.0041(7) -0.0019(7)
C6 0.0160(10) 0.0167(9) 0.0252(10) 0.0015(7) -0.0040(8) -0.0090(8)
C21 0.0251(11) 0.0192(9) 0.0177(10) 0.0014(8) -0.0028(8) -0.0068(7)
Na1 0.0249(5) 0.0264(4) 0.0291(5) -0.0002(3) -0.0031(3) -0.0068(3)
O1W 0.0360(9) 0.0275(8) 0.0252(8) 0.0022(6) -0.0021(7) -0.0065(6)
O2W 0.0390(9) 0.0239(8) 0.0246(8) 0.0020(6) -0.0008(7) -0.0039(6)
O3W 0.0322(9) 0.0264(8) 0.0223(8) 0.0022(6) -0.0020(6) -0.0064(6)
O4W 0.0282(8) 0.0283(8) 0.0399(9) 0.0023(6) -0.0067(7) -0.0097(7)
O5W 0.0342(9) 0.0353(9) 0.0247(8) 0.0009(7) -0.0010(7) -0.0020(7)
O6W 0.0257(8) 0.0311(8) 0.0330(9) -0.0003(6) -0.0043(7) -0.0079(6)

loop_
_atom_site_type_symbol
_atom_site_label
_atom_site_fract_x
_atom_site_fract_y
_atom_site_fract_z
_atom_site_U_iso_or_equiv
_atom_site_thermal_displace_type
_atom_site_calc_flag
_atom_site_refinement_flags
_atom_site_occupancy
Cl Cl3 0.73580(8) 0.09272(5) 0.52593(4) 0.0257(2) Uani d . 1.000
Cl Cl5 0.76678(8) 0.74102(5) 0.46993(4) 0.0240(2) Uani d . 1.000
Cl Cl6 0.67863(9) 0.70381(6) 0.70472(4) 0.0295(2) Uani d . 1.000
O O21 0.4767(2) 0.04778(17) 0.77535(11) 0.0287(5) Uani d . 1.000
O O22 0.8188(2) 0.04407(17) 0.77067(11) 0.0292(5) Uani d . 1.000
N N1 0.6684(2) 0.39495(18) 0.71307(12) 0.0196(5) Uani d . 1.000
N N4 0.7849(3) 0.42747(19) 0.40294(12) 0.0213(5) Uani d . 1.000
C C2 0.6814(3) 0.2631(2) 0.67196(14) 0.0172(5) Uani d . 1.000
C C3 0.7193(3) 0.2696(2) 0.57064(14) 0.0170(5) Uani d . 1.000
C C4 0.7473(3) 0.4178(2) 0.50250(14) 0.0168(6) Uani d . 1.000
C C5 0.7335(3) 0.5539(2) 0.54712(14) 0.0173(5) Uani d . 1.000
C C6 0.6946(3) 0.5361(2) 0.64975(15) 0.0186(6) Uani d . 1.000
C C21 0.6561(3) 0.1034(2) 0.74534(14) 0.0204(6) Uani d . 1.000
Na Na1 0.24455(12) 0.42819(9) 1.01558(6) 0.0268(3) Uani d . 1.000
O O1W 0.0817(2) 0.53070(17) 0.87914(10) 0.0299(5) Uani d . 1.000
O O2W 0.1503(2) 0.15728(17) 1.05390(11) 0.0300(5) Uani d . 1.000
O O3W 0.4202(2) 0.62279(17) 1.07140(10) 0.0272(5) Uani d . 1.000
O O4W 0.1371(2) 0.27585(17) 0.77676(12) 0.0317(5) Uani d . 1.000
O O5W 0.2700(2) -0.10534(18) 0.95986(11) 0.0325(5) Uani d . 1.000
O O6W 0.1709(2) 0.82429(17) 0.73270(11) 0.0298(5) Uani d . 1.000
H H41 0.80460 0.32820 0.37840 0.0260 Uiso d R 1.000
H H42 0.80680 0.53330 0.36040 0.0260 Uiso d R 1.000
H H11W 0.09740 0.45450 0.85000 0.0450 Uiso d R 1.000
H H12W 0.10510 0.62480 0.83710 0.0450 Uiso d R 1.000
H H21W 0.15180 0.09520 1.11820 0.0450 Uiso d R 1.000
H H22W 0.19310 0.08550 1.02150 0.0450 Uiso d R 1.000
H H31W 0.38250 0.71930 1.04480 0.0410 Uiso d R 1.000
H H32W 0.40980 0.61800 1.13770 0.0410 Uiso d R 1.000
H H41W 0.02360 0.20490 0.77150 0.0480 Uiso d R 1.000
H H42W 0.25100 0.20920 0.77350 0.0480 Uiso d R 1.000
H H51W 0.34890 -0.07030 0.89970 0.0490 Uiso d R 1.000
H H52W 0.15590 -0.13130 0.93860 0.18(2) Uiso d R 1.000
H H61W 0.06160 0.89510 0.72480 0.0450 Uiso d R 1.000
H H62W 0.30130 0.87260 0.72460 0.0450 Uiso d R 1.000

loop_
_atom_type_symbol
_atom_type_description
_atom_type_scat_dispersion_real
_atom_type_scat_dispersion_imag
_atom_type_scat_source
C C 0.0033 0.0016 'International Tables Vol C Tables 4.2.6.8 and 6.1.1.4'
H H 0.0000 0.0000 'International Tables Vol C Tables 4.2.6.8 and 6.1.1.4'
N N 0.0061 0.0033 'International Tables Vol C Tables 4.2.6.8 and 6.1.1.4'
O O 0.0106 0.0060 'International Tables Vol C Tables 4.2.6.8 and 6.1.1.4'
Na Na 0.0362 0.0249 'International Tables Vol C Tables 4.2.6.8 and 6.1.1.4'
Cl Cl 0.1484 0.1585 'International Tables Vol C Tables 4.2.6.8 and 6.1.1.4'

loop_
_geom_angle_atom_site_label_1
_geom_angle_atom_site_label_2
_geom_angle_atom_site_label_3
_geom_angle_site_symmetry_1
_geom_angle_site_symmetry_3
_geom_angle
_geom_angle_publ_flag
O1W Na1 O3W 2_567 2_667 173.66(6) no
O1W Na1 O3W . . 114.69(6) no
O1W Na1 O1W . 2_567 86.32(5) no
O1W Na1 O3W . 2_667 100.02(6) no
O2W Na1 O3W . . 141.97(6) no
O1W Na1 O2W 2_567 . 85.88(6) no
O2W Na1 O3W . 2_667 92.71(6) no
O1W Na1 O2W . . 103.20(6) no
O3W Na1 O3W . 2_667 84.24(5) no
O1W Na1 O3W 2_567 . 93.06(5) no
Na1 O1W Na1 . 2_567 93.68(5) no
Na1 O3W Na1 . 2_667 95.76(6) no
Na1 O1W H11W . . 100.00 no
Na1 O1W H11W 2_567 . 121.00 no
Na1 O1W H12W . . 128.00 no
H11W O1W H12W . . 112.00 no
Na1 O1W H12W 2_567 . 103.00 no
Na1 O2W H22W . . 128.00 no
H21W O2W H22W . . 97.00 no
Na1 O2W H21W . . 121.00 no
Na1 O3W H32W . . 119.00 no
H31W O3W H32W . . 108.00 no
Na1 O3W H31W . . 109.00 no
Na1 O3W H32W 2_667 . 115.00 no
Na1 O3W H31W 2_667 . 109.00 no
H41W O4W H42W . . 103.00 no
H51W O5W H52W . . 98.00 no
H61W O6W H62W . . 116.00 no
C2 N1 C6 . . 116.35(16) no
C4 N4 H41 . . 118.00 no
C4 N4 H42 . . 118.00 no
H41 N4 H42 . . 124.00 no
N1 C2 C3 . . 123.14(17) no
N1 C2 C21 . . 115.53(16) no
C3 C2 C21 . . 121.32(16) no
Cl3 C3 C2 . . 119.28(14) no
Cl3 C3 C4 . . 119.39(14) no
C2 C3 C4 . . 121.32(16) no
N4 C4 C3 . . 122.49(16) no
N4 C4 C5 . . 122.95(17) no
C3 C4 C5 . . 114.55(17) no
Cl5 C5 C4 . . 118.07(14) no
Cl5 C5 C6 . . 121.71(14) no
C4 C5 C6 . . 120.22(16) no
Cl6 C6 N1 . . 115.37(15) no
Cl6 C6 C5 . . 120.21(14) no
N1 C6 C5 . . 124.42(17) no
O21 C21 O22 . . 127.24(18) no
O21 C21 C2 . . 116.83(17) no
O22 C21 C2 . . 115.91(17) no

loop_
_geom_bond_atom_site_label_1
_geom_bond_atom_site_label_2
_geom_bond_site_symmetry_2
_geom_bond_distance
_geom_bond_publ_flag
Na1 O1W 2_567 2.4185(16) yes
Na1 O3W 2_667 2.3803(16) yes
Na1 O1W . 2.3529(16) yes
Na1 O2W . 2.3183(17) yes
Na1 O3W . 2.3530(16) yes
Cl3 C3 . 1.7216(18) no
Cl5 C5 . 1.7213(18) no
Cl6 C6 . 1.7289(19) no
O21 C21 . 1.243(2) no
O22 C21 . 1.250(2) no
O1W H12W . 0.8900 no
O1W H11W . 0.8200 no
O2W H21W . 0.9400 no
O2W H22W . 0.8400 no
O3W H31W . 0.8800 no
O3W H32W . 0.9000 no
O4W H42W . 0.9300 no
O4W H41W . 0.9900 no
O5W H52W . 0.9000 no
O5W H51W . 0.9000 no
O6W H61W . 0.9300 no
O6W H62W . 0.9300 no
N1 C2 . 1.342(2) no
N1 C6 . 1.330(2) no
N4 C4 . 1.342(2) no
N4 H41 . 0.9600 no
N4 H42 . 0.9700 no
C2 C3 . 1.370(3) no
C2 C21 . 1.515(3) no
C3 C4 . 1.407(3) no
C4 C5 . 1.403(2) no
C5 C6 . 1.376(3) no

loop_
_geom_hbond_atom_site_label_D
_geom_hbond_atom_site_label_H
_geom_hbond_atom_site_label_A
_geom_hbond_site_symmetry_A
_geom_hbond_distance_DH
_geom_hbond_distance_HA
_geom_hbond_distance_DA
_geom_hbond_angle_DHA
_geom_hbond_publ_flag
O1W H11W O4W . 0.82 1.97 2.786(2) 178 yes
O1W H12W O6W . 0.89 1.99 2.877(2) 174 yes
O2W H21W O22 2_657 0.94 1.79 2.721(2) 171 yes
O2W H22W O5W . 0.84 1.98 2.816(2) 172 yes
O3W H31W O5W 1_565 0.88 1.93 2.781(2) 163 yes
O3W H32W N1 2_667 0.90 2.02 2.910(2) 170 yes
O4W H41W O22 1_455 0.99 1.93 2.916(2) 173 yes
O4W H42W O21 . 0.93 1.99 2.918(2) 174 yes
O5W H51W O21 . 0.90 1.87 2.748(2) 166 yes
O5W H52W O2W 2_557 0.90 2.01 2.8481(19) 155 yes
O6W H61W O22 1_465 0.93 2.10 2.972(2) 156 yes
O6W H62W Cl6 . 0.93 2.83 3.4400(15) 124 no
O6W H62W O21 1_565 0.93 2.19 2.996(2) 144 yes
N4 H41 Cl3 . 0.96 2.54 2.9956(17) 109 no
N4 H41 O6W 2_666 0.96 2.18 3.080(2) 156 yes
N4 H42 Cl5 . 0.97 2.52 2.9690(17) 108 no
N4 H42 O4W 2_666 0.97 2.22 3.146(2) 160 yes

loop_
_geom_torsion_atom_site_label_1
_geom_torsion_atom_site_label_2
_geom_torsion_atom_site_label_3
_geom_torsion_atom_site_label_4
_geom_torsion_site_symmetry_1
_geom_torsion_site_symmetry_3
_geom_torsion_site_symmetry_4
_geom_torsion
_geom_torsion_publ_flag
O3W Na1 O3W Na1 2_667 . 2_667 0.00(6) no
O1W Na1 O1W Na1 . 2_567 2_567 0.00(6) no
O2W Na1 O1W Na1 . 2_567 2_567 -103.53(6) no
O3W Na1 O1W Na1 . 2_567 2_567 114.57(6) no
O1W Na1 O3W Na1 . 2_667 2_667 114.11(6) no
O2W Na1 O3W Na1 . 2_667 2_667 -141.98(6) no
O3W Na1 O3W Na1 . 2_667 2_667 -0.02(8) no
O2W Na1 O3W Na1 . . 2_667 87.03(10) no
O1W Na1 O3W Na1 2_567 . 2_667 174.25(5) no
O2W Na1 O1W Na1 . . 2_567 84.89(6) no
O3W Na1 O1W Na1 . . 2_567 -91.68(6) no
O1W Na1 O1W Na1 2_567 . 2_567 0.00(5) no
O3W Na1 O1W Na1 2_667 . 2_567 -179.91(5) no
O1W Na1 O3W Na1 . . 2_667 -98.40(6) no
C6 N1 C2 C21 . . . 178.63(17) no
C2 N1 C6 Cl6 . . . -179.62(14) no
C6 N1 C2 C3 . . . 0.0(3) no
C2 N1 C6 C5 . . . -0.1(3) no
C21 C2 C3 C4 . . . -178.59(18) no
N1 C2 C21 O21 . . . 89.1(2) no
N1 C2 C3 Cl3 . . . 179.26(15) no
N1 C2 C3 C4 . . . 0.0(3) no
C21 C2 C3 Cl3 . . . 0.7(3) no
C3 C2 C21 O22 . . . 89.4(2) no
N1 C2 C21 O22 . . . -89.3(2) no
C3 C2 C21 O21 . . . -92.2(2) no
C2 C3 C4 C5 . . . 0.1(3) no
Cl3 C3 C4 N4 . . . 0.6(3) no
Cl3 C3 C4 C5 . . . -179.13(15) no
C2 C3 C4 N4 . . . 179.9(2) no
C3 C4 C5 Cl5 . . . 179.71(15) no
N4 C4 C5 Cl5 . . . -0.1(3) no
N4 C4 C5 C6 . . . -180.0(2) no
C3 C4 C5 C6 . . . -0.2(3) no
C4 C5 C6 N1 . . . 0.2(3) no
Cl5 C5 C6 Cl6 . . . -0.2(3) no
Cl5 C5 C6 N1 . . . -179.72(15) no
C4 C5 C6 Cl6 . . . 179.74(16) no

_cod_database_fobs_code 2240931
